data_3000199
loop_
_publ_author_name
'Silvia Gonz\'alez-Pelayo'
'Enol L\'opez H.'
'Javier Borge'
'Noem\'i de-los-Santos-\'Alvarez'
'Luis A. L\'opez'

_publ_section_title
;
 Trapping <i>para</i>-Quinone Methide Intermediates with Ferrocene:
 Synthesis and Preliminary Biological Evaluation of New Phenol-Ferrocene
 Conjugates
;
_journal_name_full 'To be published in Molecules'
_chemical_formula_sum 'C23 H20 Fe O'
_symmetry_space_group_name_Hall '-P 2yn'
_symmetry_space_group_name_H-M 'P 1 21/n 1'
_cell_angle_alpha 90
_cell_angle_beta 96.990(6)
_cell_angle_gamma 90
_cell_length_a 15.6620(12)
_cell_length_b 6.0219(3)
_cell_length_c 18.7859(11)
_cell_measurement_temperature 299(2)
_cell_volume 1758.62(19)
_diffrn_ambient_temperature 299(2)
_diffrn_radiation_type CuK\a
_diffrn_radiation_wavelength 1.54184
_refine_ls_goodness_of_fit_ref 1.118
_refine_ls_R_factor_all 0.0899
_refine_ls_R_factor_gt 0.0789
_refine_ls_wR_factor_gt 0.2466
_refine_ls_wR_factor_ref 0.2554
_cod_database_code 3000199
_cod_hold_until_date 2018-10-07

loop_
_atom_site_label
_atom_site_fract_x
_atom_site_fract_y
_atom_site_fract_z
? ? ? ?
